data_4304109
loop_
_publ_author_name
'Shigehisa Akine'
'Ayako Akimoto'
'Takuya Shiga'
'Hiroki Oshio'
'Tatsuya Nabeshima'

_publ_section_title
;
Synthesis, Stability, and Complexation Behavior of Isolable Salen-Type
N2S2 and N2SO Ligands Based on Thiol and Oxime Functionalities
;
_journal_name_full 'Inorganic Chemistry'
_journal_page_first 875
_journal_page_last 885
_journal_paper_doi 10.1021/ic701525c
_journal_volume 47
_journal_year 2008
_chemical_formula_moiety C18H18Cu2N2O6
_chemical_formula_sum 'C18 H18 Cu2 N2 O6'
_chemical_formula_weight 485.42
_chemical_name_common (salox-Cu)2
_chemical_name_systematic
; 
 ? 
;
_space_group_IT_number 14
_symmetry_cell_setting monoclinic
_symmetry_space_group_name_Hall '-P 2ybc'
_symmetry_space_group_name_H-M 'P 1 21/c 1'
_atom_sites_solution_hydrogens geom
_atom_sites_solution_primary direct
_atom_sites_solution_secondary difmap
_audit_creation_method SHELXL-97
_cell_angle_alpha 90.00
_cell_angle_beta 105.15(3)
_cell_angle_gamma 90.00
_cell_formula_units_Z 2
_cell_length_a 5.1113(19)
_cell_length_b 17.603(9)
_cell_length_c 9.828(7)
_cell_measurement_reflns_used 7588
_cell_measurement_temperature 120
_cell_measurement_theta_max 26.99
_cell_measurement_theta_min 3.16
_cell_volume 853.5(8)
_computing_cell_refinement 'Rapid AUTO (Rigaku Corp.)'
_computing_data_collection 'Rapid AUTO (Rigaku Corp.)'
_computing_data_reduction 'Rapid AUTO (Rigaku Corp.)'
_computing_molecular_graphics ORTEP-3
_computing_publication_material ORTEP-3
_computing_structure_refinement 'SHELXL-97 (Sheldrick, 1997)'
_computing_structure_solution 'DIRDIF99 (Beurskens et al., 1999)'
_diffrn_ambient_temperature 120
_diffrn_measured_fraction_theta_full 0.978
_diffrn_measured_fraction_theta_max 0.978
_diffrn_measurement_device_type 'Rigaku R-AXIS Rapid'
_diffrn_measurement_method IP
_diffrn_radiation_monochromator graphite
_diffrn_radiation_source 'fine-focus sealed tube'
_diffrn_radiation_type MoK\a
_diffrn_radiation_wavelength 0.71069
_diffrn_reflns_av_R_equivalents 0.0763
_diffrn_reflns_av_sigmaI/netI 0.0691
_diffrn_reflns_limit_h_max 6
_diffrn_reflns_limit_h_min -6
_diffrn_reflns_limit_k_max 21
_diffrn_reflns_limit_k_min -22
_diffrn_reflns_limit_l_max 12
_diffrn_reflns_limit_l_min -12
_diffrn_reflns_number 7588
_diffrn_reflns_theta_full 26.99
_diffrn_reflns_theta_max 26.99
_diffrn_reflns_theta_min 3.16
_diffrn_standards_decay_% 0
_diffrn_standards_interval_count 0
_diffrn_standards_interval_time 0
_diffrn_standards_number 0
_exptl_absorpt_coefficient_mu 2.534
_exptl_absorpt_correction_T_max 0.7857
_exptl_absorpt_correction_T_min 0.3639
_exptl_absorpt_correction_type multi-scan
_exptl_absorpt_process_details 'Rapid AUTO (Rigaku Corp.)'
_exptl_crystal_colour green
_exptl_crystal_density_diffrn 1.889
_exptl_crystal_density_method 'not measured'
_exptl_crystal_description prismatic
_exptl_crystal_F_000 492
_exptl_crystal_size_max 0.50
_exptl_crystal_size_mid 0.10
_exptl_crystal_size_min 0.10
_refine_diff_density_max 0.648
_refine_diff_density_min -0.615
_refine_diff_density_rms 0.128
_refine_ls_extinction_method none
_refine_ls_goodness_of_fit_ref 1.052
_refine_ls_hydrogen_treatment mixed
_refine_ls_matrix_type full
_refine_ls_number_parameters 128
_refine_ls_number_reflns 1862
_refine_ls_number_restraints 0
_refine_ls_restrained_S_all 1.052
_refine_ls_R_factor_all 0.0418
_refine_ls_R_factor_gt 0.0407
_refine_ls_shift/su_max 0.000
_refine_ls_shift/su_mean 0.000
_refine_ls_structure_factor_coef Fsqd
_refine_ls_weighting_details 'calc w=1/[\s^2^(Fo^2^)+(0.0297P)^2^+0.9203P] where P=(Fo^2^+2Fc^2^)/3'
_refine_ls_weighting_scheme calc
_refine_ls_wR_factor_gt 0.0875
_refine_ls_wR_factor_ref 0.0887
_reflns_number_gt 1808
_reflns_number_total 1862
_reflns_threshold_expression >2sigma(I)
_cod_data_source_file ic701525c-file003_4.cif
_cod_data_source_block Cu2(L5)2
_cod_database_code 4304109

loop_
_symmetry_equiv_pos_as_xyz
'x, y, z'
'-x, y+1/2, -z+1/2'
'-x, -y, -z'
'x, -y-1/2, z-1/2'

loop_
_atom_site_label
_atom_site_type_symbol
_atom_site_fract_x
_atom_site_fract_y
_atom_site_fract_z
_atom_site_U_iso_or_equiv
_atom_site_adp_type
_atom_site_occupancy
_atom_site_symmetry_multiplicity
_atom_site_calc_flag
_atom_site_refinement_flags
_atom_site_disorder_assembly
_atom_site_disorder_group
Cu1 Cu 0.22652(8) 0.47257(2) 0.41648(4) 0.01368(13) Uani 1 1 d . . .
C1 C -0.3214(7) 0.39353(18) 0.2157(4) 0.0152(7) Uani 1 1 d . . .
C2 C -0.2304(7) 0.36970(18) 0.3576(4) 0.0155(7) Uani 1 1 d . . .
C3 C -0.3791(7) 0.31159(19) 0.4010(4) 0.0182(7) Uani 1 1 d . . .
H1 H -0.3202 0.2929 0.4947 0.022 Uiso 1 1 calc R . .
C4 C -0.6096(8) 0.28084(19) 0.3106(4) 0.0205(7) Uani 1 1 d . . .
H2 H -0.7090 0.2430 0.3447 0.025 Uiso 1 1 calc R . .
C5 C -0.6976(8) 0.30423(19) 0.1713(4) 0.0232(8) Uani 1 1 d . . .
H3 H -0.8538 0.2823 0.1094 0.028 Uiso 1 1 calc R . .
C6 C -0.5529(8) 0.3601(2) 0.1250(4) 0.0192(7) Uani 1 1 d . . .
H4 H -0.6103 0.3765 0.0297 0.023 Uiso 1 1 calc R . .
O1 O -0.0192(6) 0.39908(14) 0.4499(3) 0.0191(5) Uani 1 1 d . . .
C7 C -0.1969(7) 0.45482(18) 0.1581(4) 0.0178(7) Uani 1 1 d . . .
H5 H -0.2692 0.4671 0.0614 0.021 Uiso 1 1 calc R . .
N1 N 0.0064(6) 0.49413(16) 0.2291(3) 0.0163(6) Uani 1 1 d . . .
O2 O 0.0749(6) 0.55193(14) 0.1444(3) 0.0201(5) Uani 1 1 d . . .
C8 C 0.2019(7) 0.61504(19) 0.2317(4) 0.0189(8) Uani 1 1 d . . .
H6 H 0.0998 0.6261 0.3023 0.023 Uiso 1 1 calc R . .
H7 H 0.1935 0.6607 0.1720 0.023 Uiso 1 1 calc R . .
C9 C 0.4915(7) 0.59898(18) 0.3064(4) 0.0153(7) Uani 1 1 d . . .
H8 H 0.5917 0.5850 0.2364 0.018 Uiso 1 1 calc R . .
H9 H 0.5756 0.6454 0.3558 0.018 Uiso 1 1 calc R . .
O3 O 0.5126(5) 0.53978(13) 0.4044(3) 0.0163(5) Uani 1 1 d . . .

loop_
_atom_site_aniso_label
_atom_site_aniso_U_11
_atom_site_aniso_U_22
_atom_site_aniso_U_33
_atom_site_aniso_U_23
_atom_site_aniso_U_13
_atom_site_aniso_U_12
Cu1 0.0135(2) 0.0161(2) 0.0106(2) 0.00123(16) 0.00155(17) -0.00091(17)
C1 0.0141(16) 0.0155(14) 0.015(2) -0.0021(12) 0.0027(13) 0.0000(12)
C2 0.0155(16) 0.0157(14) 0.0148(19) -0.0051(13) 0.0032(13) -0.0011(13)
C3 0.0231(18) 0.0168(15) 0.015(2) -0.0027(14) 0.0056(14) -0.0009(13)
C4 0.0237(18) 0.0172(15) 0.022(2) -0.0032(13) 0.0088(16) -0.0041(14)
C5 0.0166(18) 0.0201(15) 0.029(2) -0.0057(14) -0.0009(15) -0.0043(14)
C6 0.0232(17) 0.0200(16) 0.013(2) -0.0036(13) 0.0015(14) -0.0012(14)
O1 0.0169(12) 0.0228(12) 0.0153(13) 0.0015(10) 0.0001(10) -0.0036(11)
C7 0.0170(17) 0.0212(15) 0.0121(19) -0.0019(13) -0.0016(14) 0.0008(14)
N1 0.0200(14) 0.0169(13) 0.0111(17) 0.0026(11) 0.0027(11) 0.0002(11)
O2 0.0261(14) 0.0222(11) 0.0096(13) 0.0042(10) 0.0004(11) -0.0070(11)
C8 0.0211(18) 0.0177(15) 0.016(2) 0.0017(14) 0.0013(14) -0.0001(13)
C9 0.0159(17) 0.0171(15) 0.013(2) 0.0027(13) 0.0046(13) -0.0011(13)
O3 0.0148(12) 0.0198(11) 0.0120(14) 0.0047(10) -0.0008(9) -0.0022(10)

loop_
_atom_type_symbol
_atom_type_description
_atom_type_scat_dispersion_real
_atom_type_scat_dispersion_imag
_atom_type_scat_source
C C 0.0033 0.0016 'International Tables Vol C Tables 4.2.6.8 and 6.1.1.4'
H H 0.0000 0.0000 'International Tables Vol C Tables 4.2.6.8 and 6.1.1.4'
Cu Cu 0.3201 1.2651 'International Tables Vol C Tables 4.2.6.8 and 6.1.1.4'
N N 0.0061 0.0033 'International Tables Vol C Tables 4.2.6.8 and 6.1.1.4'
O O 0.0106 0.0060 'International Tables Vol C Tables 4.2.6.8 and 6.1.1.4'

loop_
_geom_angle_atom_site_label_1
_geom_angle_atom_site_label_2
_geom_angle_atom_site_label_3
_geom_angle
_geom_angle_site_symmetry_1
_geom_angle_site_symmetry_3
_geom_angle_publ_flag
O1 Cu1 O3 171.68(12) . . ?
O1 Cu1 O3 95.56(12) . 3_666 ?
O3 Cu1 O3 76.55(12) . 3_666 ?
O1 Cu1 N1 93.00(12) . . ?
O3 Cu1 N1 94.82(12) . . ?
O3 Cu1 N1 171.31(11) 3_666 . ?
O1 Cu1 Cu1 133.62(9) . 3_666 ?
O3 Cu1 Cu1 38.44(8) . 3_666 ?
O3 Cu1 Cu1 38.11(7) 3_666 3_666 ?
N1 Cu1 Cu1 133.26(9) . 3_666 ?
C6 C1 C2 120.3(3) . . ?
C6 C1 C7 116.6(3) . . ?
C2 C1 C7 123.0(3) . . ?
O1 C2 C3 119.1(3) . . ?
O1 C2 C1 124.1(3) . . ?
C3 C2 C1 116.8(3) . . ?
C4 C3 C2 121.7(4) . . ?
C4 C3 H1 119.1 . . ?
C2 C3 H1 119.1 . . ?
C3 C4 C5 121.2(4) . . ?
C3 C4 H2 119.4 . . ?
C5 C4 H2 119.4 . . ?
C6 C5 C4 118.3(3) . . ?
C6 C5 H3 120.8 . . ?
C4 C5 H3 120.8 . . ?
C5 C6 C1 121.6(4) . . ?
C5 C6 H4 119.2 . . ?
C1 C6 H4 119.2 . . ?
C2 O1 Cu1 127.6(2) . . ?
N1 C7 C1 124.4(3) . . ?
N1 C7 H5 117.8 . . ?
C1 C7 H5 117.8 . . ?
C7 N1 O2 110.8(3) . . ?
C7 N1 Cu1 126.7(3) . . ?
O2 N1 Cu1 122.1(2) . . ?
N1 O2 C8 110.2(3) . . ?
O2 C8 C9 112.2(3) . . ?
O2 C8 H6 109.2 . . ?
C9 C8 H6 109.2 . . ?
O2 C8 H7 109.2 . . ?
C9 C8 H7 109.2 . . ?
H6 C8 H7 107.9 . . ?
O3 C9 C8 111.4(3) . . ?
O3 C9 H8 109.3 . . ?
C8 C9 H8 109.3 . . ?
O3 C9 H9 109.3 . . ?
C8 C9 H9 109.3 . . ?
H8 C9 H9 108.0 . . ?
C9 O3 Cu1 125.4(2) . . ?
C9 O3 Cu1 128.5(2) . 3_666 ?
Cu1 O3 Cu1 103.45(12) . 3_666 ?

loop_
_geom_bond_atom_site_label_1
_geom_bond_atom_site_label_2
_geom_bond_distance
_geom_bond_site_symmetry_2
_geom_bond_publ_flag
Cu1 O1 1.891(3) . ?
Cu1 O3 1.909(2) . ?
Cu1 O3 1.922(3) 3_666 ?
Cu1 N1 1.928(3) . ?
Cu1 Cu1 3.0074(14) 3_666 ?
C1 C6 1.410(5) . ?
C1 C2 1.414(6) . ?
C1 C7 1.441(5) . ?
C2 O1 1.321(4) . ?
C2 C3 1.405(5) . ?
C3 C4 1.387(5) . ?
C3 H1 0.9500 . ?
C4 C5 1.387(6) . ?
C4 H2 0.9500 . ?
C5 C6 1.378(5) . ?
C5 H3 0.9500 . ?
C6 H4 0.9500 . ?
C7 N1 1.291(5) . ?
C7 H5 0.9500 . ?
N1 O2 1.415(4) . ?
O2 C8 1.449(4) . ?
C8 C9 1.497(5) . ?
C8 H6 0.9900 . ?
C8 H7 0.9900 . ?
C9 O3 1.404(4) . ?
C9 H8 0.9900 . ?
C9 H9 0.9900 . ?
O3 Cu1 1.922(3) 3_666 ?

loop_
_geom_torsion_atom_site_label_1
_geom_torsion_atom_site_label_2
_geom_torsion_atom_site_label_3
_geom_torsion_atom_site_label_4
_geom_torsion
_geom_torsion_site_symmetry_1
_geom_torsion_site_symmetry_2
_geom_torsion_site_symmetry_3
_geom_torsion_site_symmetry_4
_geom_torsion_publ_flag
C6 C1 C2 O1 -178.6(3) . . . . ?
C7 C1 C2 O1 -2.2(5) . . . . ?
C6 C1 C2 C3 0.7(5) . . . . ?
C7 C1 C2 C3 177.1(3) . . . . ?
O1 C2 C3 C4 177.1(3) . . . . ?
C1 C2 C3 C4 -2.2(5) . . . . ?
C2 C3 C4 C5 2.5(6) . . . . ?
C3 C4 C5 C6 -1.2(6) . . . . ?
C4 C5 C6 C1 -0.3(6) . . . . ?
C2 C1 C6 C5 0.5(5) . . . . ?
C7 C1 C6 C5 -176.1(3) . . . . ?
C3 C2 O1 Cu1 175.7(2) . . . . ?
C1 C2 O1 Cu1 -5.0(5) . . . . ?
O3 Cu1 O1 C2 -149.8(6) . . . . ?
O3 Cu1 O1 C2 -168.2(3) 3_666 . . . ?
N1 Cu1 O1 C2 10.3(3) . . . . ?
Cu1 Cu1 O1 C2 -165.9(2) 3_666 . . . ?
C6 C1 C7 N1 176.0(3) . . . . ?
C2 C1 C7 N1 -0.5(5) . . . . ?
C1 C7 N1 O2 -177.7(3) . . . . ?
C1 C7 N1 Cu1 10.0(5) . . . . ?
O1 Cu1 N1 C7 -12.7(3) . . . . ?
O3 Cu1 N1 C7 164.4(3) . . . . ?
O3 Cu1 N1 C7 157.2(6) 3_666 . . . ?
Cu1 Cu1 N1 C7 163.5(3) 3_666 . . . ?
O1 Cu1 N1 O2 175.8(3) . . . . ?
O3 Cu1 N1 O2 -7.0(3) . . . . ?
O3 Cu1 N1 O2 -14.3(9) 3_666 . . . ?
Cu1 Cu1 N1 O2 -8.0(3) 3_666 . . . ?
C7 N1 O2 C8 152.9(3) . . . . ?
Cu1 N1 O2 C8 -34.4(4) . . . . ?
N1 O2 C8 C9 77.4(4) . . . . ?
O2 C8 C9 O3 -65.4(4) . . . . ?
C8 C9 O3 Cu1 12.7(4) . . . . ?
C8 C9 O3 Cu1 -145.9(3) . . . 3_666 ?
O1 Cu1 O3 C9 178.2(6) . . . . ?
O3 Cu1 O3 C9 -162.9(3) 3_666 . . . ?
N1 Cu1 O3 C9 18.2(3) . . . . ?
Cu1 Cu1 O3 C9 -162.9(3) 3_666 . . . ?
O1 Cu1 O3 Cu1 -18.9(8) . . . 3_666 ?
O3 Cu1 O3 Cu1 0.0 3_666 . . 3_666 ?
N1 Cu1 O3 Cu1 -178.87(12) . . . 3_666 ?
